data_2003880
loop_
_publ_author_name
'Heunen, G. W. J. C.'
'IJdo, D. J. W.'
'Helmholdt, R. B.'

_publ_section_title
;
 SrTa~4~O~11~: a Rietveld Refinement Using Neutron Powder Diffraction
 Data
;
_journal_issue 9
_journal_name_full 'Acta Crystallographica Section C'
_journal_page_first 1723
_journal_page_last 1725
_journal_paper_doi 10.1107/S0108270195004264
_journal_volume 51
_journal_year 1995
_chemical_formula_moiety 'Sr Ta4 O11'
_chemical_formula_sum 'O11 Sr Ta4'
_chemical_formula_weight 987.42
_chemical_name_systematic
;
SrTa4O11
;
_space_group_IT_number 182
_symmetry_cell_setting hexagonal
_symmetry_space_group_name_Hall 'P 6c 2c'
_symmetry_space_group_name_H-M 'P 63 2 2'
_cell_angle_alpha 90.0
_cell_angle_beta 90.0
_cell_angle_gamma 120.0
_cell_formula_units_Z 2
_cell_length_a 6.2543(1)
_cell_length_b 6.2543(1)
_cell_length_c 12.3320(3)
_cell_measurement_reflns_used 61
_cell_measurement_temperature 295
_cell_measurement_theta_max 77.5
_cell_measurement_theta_min 2.5
_cell_volume 417.755(14)
_computing_structure_refinement 'DBW3.2 version 8804'
_diffrn_ambient_temperature 295
_diffrn_measurement_device 'Petten High Flux reactor diffractometer'
_diffrn_radiation_monochromator 'Cu (111)'
_diffrn_radiation_probe neutron
_diffrn_radiation_source
;
High-Flux Reactor Petten, The Netherlands
;
_diffrn_radiation_type Neutron
_diffrn_radiation_wavelength 2.57167(7)
_diffrn_reflns_number 61
_diffrn_reflns_theta_max 77.5
_diffrn_reflns_theta_min 2.5
_exptl_crystal_colour white
_exptl_crystal_density_diffrn 7.850(1)
_exptl_crystal_description powder
_exptl_crystal_F_000 '196.99 fm'
_refine_ls_goodness_of_fit_all 1.79
_refine_ls_number_parameters 27
_refine_ls_number_reflns 61
_refine_ls_R_factor_all .0243
_refine_ls_shift/esd_max 0.3
_refine_ls_wR_factor_all .0310
_reflns_number_total 61
_cod_data_source_file cr1170.cif
_cod_data_source_block TOZ
_cod_depositor_comments
;
The following automatic conversions were performed:
'_symmetry_cell_setting' value 'Hexagonal' changed to 'hexagonal'
according to '/home/saulius/struct/CIF-dictionaries/cif_core.dic'
dictionary named 'cif_core.dic' version 2.4.1 from 2010-06-29.

Automatic conversion script
Id: cif_fix_enum 1527 2010-12-29 10:47:43Z saulius 

The following automatic conversions were performed:

'_symmetry_cell_setting' value 'Hexagonal' changed to 'hexagonal'
according to /home/saulius/struct/CIF-dictionaries/cif_core.dic
dictionary named 'cif_core.dic' version 2.4.1 from 2010-06-29.

Automatic conversion script
Id: cif_fix_values 1715 2011-07-08 13:25:40Z adriana 
;
_cod_original_cell_volume 417.76(2)
_cod_original_sg_symbol_Hall 'P 6C 2 (003)'
_cod_original_formula_sum 'Sr Ta4 O11'
_cod_database_code 2003880

loop_
_symmetry_equiv_pos_as_xyz
x,y,z
-y,x-y,z
-x+y,-x,z
-x,-y,z+1/2
y,-x+y,z+1/2
x-y,x,z+1/2
y,x,-z
x-y,-y,-z
-x,-x+y,-z
-y,-x,-z+1/2
-x+y,y,-z+1/2
x,x-y,-z+1/2

loop_
_atom_site_label
_atom_site_fract_x
_atom_site_fract_y
_atom_site_fract_z
_atom_site_U_iso_or_equiv
Sr .6667 .3333 .25 .17(8)
Ta1 .3333 .6667 .25 .20(7)
Ta2 .3570(2) .0 .0 .14(3)
O1 .3333 .6667 .5347(1) .22(6)
O2 .7532(2) .0 .0 .53(5)
O3 .3701(2) .4315(2) .3454(1) .47(4)

loop_
_geom_bond_atom_site_label_1
_geom_bond_atom_site_label_2
_geom_bond_distance
_geom_bond_publ_flag
Sr 2O1 2.6550(10) yes
Sr 6O3 2.5180(10) yes
Ta1 6O3 1.9850(10) yes
Ta2 2O1 2.0598(6) yes
Ta2 O2 2.478(2) yes
Ta2 2O2 1.9800(10) yes
Ta2 2O3 1.9550(10) yes
